data_1546472
loop_
_publ_author_name
'Zhang, Xiang-Zhi'
'Gan, Kang-Ji'
'Liu, Xiao-Xue'
'Deng, Yu-Hua'
'Wang, Fang-Xin'
'Yu, Ke-Yin'
'Zhang, Jing'
'Fan, Chun-An'

_publ_section_title
;
 Enantioselective Synthesis of Functionalized 4-Aryl Hydrocoumarins and
 4-Aryl Hydroquinolin-2-ones via Intramolecular Vinylogous Rauhut-Currier
 Reaction of para-Quinone Methides.
;
_journal_issue 12
_journal_name_full 'Organic letters'
_journal_page_first 3207
_journal_page_last 3210
_journal_paper_doi 10.1021/acs.orglett.7b01331
_journal_volume 19
_journal_year 2017
_chemical_absolute_configuration ad
_chemical_formula_moiety 'C31 H35 N O4 S, C H2 Cl2'
_chemical_formula_sum 'C32 H37 Cl2 N O4 S'
_chemical_formula_weight 602.59
_chemical_name_systematic
;
 ? 
;
_space_group_crystal_system monoclinic
_space_group_IT_number 4
_space_group_name_Hall 'P 2yb'
_space_group_name_H-M_alt 'P 1 21 1'
_symmetry_space_group_name_Hall 'P 2yb'
_symmetry_space_group_name_H-M 'P 1 21 1'
_atom_sites_solution_hydrogens geom
_atom_sites_solution_primary direct
_atom_sites_solution_secondary difmap
_audit_creation_date 2017-04-12
_audit_creation_method
;
Olex2 1.2
(compiled 2017.02.23 svn.r3390 for OlexSys, GUI svn.r5320)
;
_cell_angle_alpha 90.00
_cell_angle_beta 109.854(7)
_cell_angle_gamma 90.00
_cell_formula_units_Z 2
_cell_length_a 9.4913(6)
_cell_length_b 16.7660(11)
_cell_length_c 10.7446(7)
_cell_measurement_reflns_used 1586
_cell_measurement_temperature 294.78(10)
_cell_measurement_theta_max 25.5940
_cell_measurement_theta_min 3.8980
_cell_volume 1608.17(19)
_computing_cell_refinement
;
CrysAlisPro, Agilent Technologies,
Version 1.171.36.28 (release 01-02-2013 CrysAlis171 .NET)
(compiled Feb  1 2013,16:14:44)
;
_computing_data_collection
;
CrysAlisPro, Agilent Technologies,
Version 1.171.36.28 (release 01-02-2013 CrysAlis171 .NET)
(compiled Feb  1 2013,16:14:44)
;
_computing_data_reduction
;
CrysAlisPro, Agilent Technologies,
Version 1.171.36.28 (release 01-02-2013 CrysAlis171 .NET)
(compiled Feb  1 2013,16:14:44)
;
_computing_molecular_graphics 'Olex2 (Dolomanov et al., 2009)'
_computing_publication_material 'Olex2 (Dolomanov et al., 2009)'
_computing_structure_refinement 'ShelXL (Sheldrick, 2015)'
_computing_structure_solution 'ShelXS (Sheldrick, 2008)'
_diffrn_ambient_temperature 294.78(10)
_diffrn_detector_area_resol_mean 16.0733
_diffrn_measured_fraction_theta_full 0.998
_diffrn_measured_fraction_theta_max 0.998
_diffrn_measurement_details
;
#__ type_ start__ end____ width___ exp.time_
  1 omega  -11.00   22.00   1.0000    4.0000
omega____ theta____ kappa____ phi______ frames
    -      -19.5055  -99.0000   60.0000 33

#__ type_ start__ end____ width___ exp.time_
  2 omega   -7.00   20.00   1.0000    4.0000
omega____ theta____ kappa____ phi______ frames
    -      -19.5055  -99.0000 -120.0000 27

#__ type_ start__ end____ width___ exp.time_
  3 omega   46.00   81.00   1.0000    4.0000
omega____ theta____ kappa____ phi______ frames
    -       22.7867  178.0000 -180.0000 35

#__ type_ start__ end____ width___ exp.time_
  4 omega  -35.00   98.00   1.0000    4.0000
omega____ theta____ kappa____ phi______ frames
    -       22.7867   19.0000  -60.0000 133
;
_diffrn_measurement_device_type 'SuperNova, Dual, Cu at zero, Eos'
_diffrn_measurement_method '\w scans'
_diffrn_orient_matrix_UB_11 0.0204658000
_diffrn_orient_matrix_UB_12 0.0403087000
_diffrn_orient_matrix_UB_13 0.0167825000
_diffrn_orient_matrix_UB_21 -0.0217579000
_diffrn_orient_matrix_UB_22 0.0098378000
_diffrn_orient_matrix_UB_23 -0.0681210000
_diffrn_orient_matrix_UB_31 -0.0736289000
_diffrn_orient_matrix_UB_32 0.0083031000
_diffrn_orient_matrix_UB_33 -0.0009027000
_diffrn_radiation_monochromator mirror
_diffrn_radiation_type MoK\a
_diffrn_radiation_wavelength 0.71073
_diffrn_reflns_av_R_equivalents 0.0291
_diffrn_reflns_av_unetI/netI 0.0582
_diffrn_reflns_limit_h_max 11
_diffrn_reflns_limit_h_min -8
_diffrn_reflns_limit_k_max 20
_diffrn_reflns_limit_k_min -11
_diffrn_reflns_limit_l_max 7
_diffrn_reflns_limit_l_min -13
_diffrn_reflns_number 6126
_diffrn_reflns_theta_full 26.02
_diffrn_reflns_theta_max 26.02
_diffrn_reflns_theta_min 3.33
_diffrn_source 'SuperNova (Mo) X-ray Source'
_exptl_absorpt_coefficient_mu 0.302
_exptl_absorpt_correction_T_max 1.00000
_exptl_absorpt_correction_T_min 0.74102
_exptl_absorpt_correction_type multi-scan
_exptl_absorpt_process_details
;
CrysAlisPro, Agilent Technologies,
Version 1.171.36.28 (release 01-02-2013 CrysAlis171 .NET)
(compiled Feb  1 2013,16:14:44)
Empirical absorption correction using spherical harmonics,
 implemented in SCALE3 ABSPACK scaling algorithm.
;
_exptl_crystal_colour 'clear light colourless'
_exptl_crystal_colour_lustre clear
_exptl_crystal_colour_modifier light
_exptl_crystal_colour_primary colourless
_exptl_crystal_density_diffrn 1.244
_exptl_crystal_density_method 'not measured'
_exptl_crystal_description block
_exptl_crystal_F_000 636
_exptl_crystal_size_max 0.29
_exptl_crystal_size_mid 0.27
_exptl_crystal_size_min 0.24
_refine_diff_density_max 0.263
_refine_diff_density_min -0.274
_refine_diff_density_rms 0.042
_refine_ls_abs_structure_details 'Flack H D (1983), Acta Cryst. A39, 876-881'
_refine_ls_abs_structure_Flack -0.08(10)
_refine_ls_extinction_method none
_refine_ls_goodness_of_fit_ref 1.052
_refine_ls_hydrogen_treatment constr
_refine_ls_matrix_type full
_refine_ls_number_parameters 387
_refine_ls_number_reflns 4421
_refine_ls_number_restraints 1
_refine_ls_restrained_S_all 1.052
_refine_ls_R_factor_all 0.0690
_refine_ls_R_factor_gt 0.0531
_refine_ls_shift/su_max 0.000
_refine_ls_shift/su_mean 0.000
_refine_ls_structure_factor_coef Fsqd
_refine_ls_weighting_details 'calc w=1/[\s^2^(Fo^2^)+(0.0600P)^2^+0.0000P] where P=(Fo^2^+2Fc^2^)/3'
_refine_ls_weighting_scheme calc
_refine_ls_wR_factor_gt 0.1188
_refine_ls_wR_factor_ref 0.1352
_reflns_number_gt 3512
_reflns_number_total 4421
_reflns_threshold_expression >2sigma(I)
_cod_data_source_file ol7b01331_si_003.cif
_cod_data_source_block zhangxz_0411
_cod_original_cell_volume 1608.16(18)
_cod_database_code 1546472
_chemical_oxdiff_formula 'C H N O S'
_reflns_odcompleteness_completeness 99.74
_reflns_odcompleteness_iscentric 1
_reflns_odcompleteness_theta 26.32
_olex2_refinement_description
;
1. Fixed Uiso
 At 1.2 times of:
  All C(H) groups, All C(H,H) groups, All C(H,H,H,H) groups
 At 1.5 times of:
  All C(H,H,H) groups, All O(H) groups
2. Others
 Fixed Sof: H32A(0.6) H32B(0.6) H32C(0.4) H32D(0.4) Cl1(0.6) Cl2(0.6)
 Cl1'(0.4) Cl2'(0.4)
3.a Ternary CH refined with riding coordinates:
 C15(H15)
3.b Secondary CH2 refined with riding coordinates:
 C32(H32A,H32B), C32(H32C,H32D)
3.c Aromatic/amide H refined with riding coordinates:
 C1(H1A), C5(H5), C17(H17), C18(H18), C19(H19), C20(H20), C26(H26), C27(H27),
 C29(H29), C30(H30)
3.d X=CH2 refined with riding coordinates:
 C24(H24A,H24B)
3.e Idealised Me refined as rotating group:
 C8(H8A,H8B,H8C), C9(H9A,H9B,H9C), C10(H10A,H10B,H10C), C12(H12A,H12B,H12C),
 C13(H13A,H13B,H13C), C14(H14A,H14B,H14C), C31(H31A,H31B,H31C)
3.f Idealised tetrahedral OH refined as rotating group:
 O1(H1)
;
_olex2_date_sample_data_collection 2017-04-12
_olex2_submission_special_instructions 'No special instructions were received'

loop_
_space_group_symop_id
_space_group_symop_operation_xyz
1 'x, y, z'
2 '-x, y+1/2, -z'

loop_
_atom_site_label
_atom_site_type_symbol
_atom_site_fract_x
_atom_site_fract_y
_atom_site_fract_z
_atom_site_U_iso_or_equiv
_atom_site_adp_type
_atom_site_occupancy
_atom_site_calc_flag
_atom_site_disorder_assembly
_atom_site_disorder_group
_atom_site_refinement_flags_posn
S1 S -0.04919(10) -0.43095(6) -0.68426(9) 0.0494(3) Uani 1 d . . .
O1 O 0.0205(3) -0.3935(2) -0.0205(3) 0.0642(9) Uani 1 d . . .
H1 H -0.0573 -0.3830 -0.0067 0.096 Uiso 1 calc . . GR
O2 O -0.2501(3) -0.2973(2) -0.6999(3) 0.0636(8) Uani 1 d . . .
O3 O 0.0830(3) -0.4754(2) -0.6212(3) 0.0706(9) Uani 1 d . . .
O4 O -0.1143(3) -0.4323(2) -0.8252(3) 0.0697(9) Uani 1 d . . .
N1 N -0.0061(3) -0.3352(2) -0.6347(3) 0.0439(8) Uani 1 d . . .
C1 C 0.1554(4) -0.3277(2) -0.2794(3) 0.0403(8) Uani 1 d . . .
H1A H 0.2283 -0.3423 -0.3151 0.048 Uiso 1 calc . . R
C2 C 0.1404(4) -0.3721(3) -0.1757(3) 0.0400(8) Uani 1 d . . .
C3 C 0.0303(4) -0.3470(3) -0.1237(3) 0.0427(9) Uani 1 d . . .
C4 C -0.0610(4) -0.2813(3) -0.1714(3) 0.0423(9) Uani 1 d . . .
C5 C -0.0421(4) -0.2400(3) -0.2769(3) 0.0468(9) Uani 1 d . . .
H5 H -0.1032 -0.1964 -0.3120 0.056 Uiso 1 calc . . R
C6 C 0.0658(4) -0.2623(3) -0.3316(3) 0.0427(9) Uani 1 d . . .
C7 C 0.2403(4) -0.4452(3) -0.1216(3) 0.0488(10) Uani 1 d . . .
C8 C 0.3444(5) -0.4608(3) -0.1998(4) 0.0653(12) Uani 1 d . . .
H8A H 0.2861 -0.4700 -0.2910 0.098 Uiso 1 calc . . GR
H8B H 0.4048 -0.5068 -0.1646 0.098 Uiso 1 calc . . GR
H8C H 0.4080 -0.4153 -0.1932 0.098 Uiso 1 calc . . GR
C9 C 0.3382(5) -0.4317(4) 0.0226(4) 0.0870(17) Uani 1 d . . .
H9A H 0.3962 -0.4788 0.0563 0.131 Uiso 1 calc . . GR
H9B H 0.2756 -0.4204 0.0743 0.131 Uiso 1 calc . . GR
H9C H 0.4043 -0.3876 0.0278 0.131 Uiso 1 calc . . GR
C10 C 0.1479(6) -0.5215(3) -0.1312(5) 0.0707(14) Uani 1 d . . .
H10A H 0.0883 -0.5311 -0.2219 0.106 Uiso 1 calc . . GR
H10B H 0.0835 -0.5154 -0.0795 0.106 Uiso 1 calc . . GR
H10C H 0.2141 -0.5658 -0.0980 0.106 Uiso 1 calc . . GR
C11 C -0.1828(4) -0.2538(3) -0.1137(4) 0.0516(10) Uani 1 d . . .
C12 C -0.1134(5) -0.2357(4) 0.0351(4) 0.0702(13) Uani 1 d . . .
H12A H -0.0550 -0.2806 0.0795 0.105 Uiso 1 calc . . GR
H12B H -0.1918 -0.2257 0.0708 0.105 Uiso 1 calc . . GR
H12C H -0.0502 -0.1896 0.0480 0.105 Uiso 1 calc . . GR
C13 C -0.3027(5) -0.3182(4) -0.1365(5) 0.0789(15) Uani 1 d . . .
H13A H -0.3519 -0.3258 -0.2298 0.118 Uiso 1 calc . . GR
H13B H -0.3748 -0.3019 -0.0969 0.118 Uiso 1 calc . . GR
H13C H -0.2567 -0.3673 -0.0971 0.118 Uiso 1 calc . . GR
C14 C -0.2601(5) -0.1771(4) -0.1791(5) 0.0714(14) Uani 1 d . . .
H14A H -0.1877 -0.1348 -0.1623 0.107 Uiso 1 calc . . GR
H14B H -0.3366 -0.1630 -0.1433 0.107 Uiso 1 calc . . GR
H14C H -0.3044 -0.1852 -0.2728 0.107 Uiso 1 calc . . GR
C15 C 0.0812(4) -0.2136(3) -0.4477(3) 0.0472(9) Uani 1 d . . .
H15 H 0.1130 -0.1595 -0.4162 0.057 Uiso 1 calc . . R
C16 C 0.1922(4) -0.2472(3) -0.5056(4) 0.0470(9) Uani 1 d . . .
C17 C 0.3395(5) -0.2194(3) -0.4723(4) 0.0661(13) Uani 1 d . . .
H17 H 0.3734 -0.1796 -0.4088 0.079 Uiso 1 calc . . R
C18 C 0.4337(5) -0.2496(4) -0.5315(5) 0.0716(15) Uani 1 d . . .
H18 H 0.5318 -0.2311 -0.5066 0.086 Uiso 1 calc . . R
C19 C 0.3860(5) -0.3069(4) -0.6271(5) 0.0663(13) Uani 1 d . . .
H19 H 0.4511 -0.3259 -0.6682 0.080 Uiso 1 calc . . R
C20 C 0.2419(4) -0.3368(3) -0.6635(4) 0.0541(11) Uani 1 d . . .
H20 H 0.2095 -0.3757 -0.7288 0.065 Uiso 1 calc . . R
C21 C 0.1463(4) -0.3075(3) -0.6004(3) 0.0440(9) Uani 1 d . . .
C22 C -0.1211(4) -0.2819(3) -0.6380(4) 0.0479(10) Uani 1 d . . .
C23 C -0.0689(5) -0.2082(3) -0.5592(4) 0.0501(10) Uani 1 d . . .
C24 C -0.1580(6) -0.1453(3) -0.5875(5) 0.0716(14) Uani 1 d . . .
H24A H -0.2503 -0.1480 -0.6551 0.086 Uiso 1 calc . . R
H24B H -0.1284 -0.0983 -0.5398 0.086 Uiso 1 calc . . R
C25 C -0.1855(4) -0.4569(3) -0.6148(3) 0.0450(9) Uani 1 d . . .
C26 C -0.1495(5) -0.4581(3) -0.4805(4) 0.0626(13) Uani 1 d . . .
H26 H -0.0541 -0.4437 -0.4254 0.075 Uiso 1 calc . . R
C27 C -0.2563(5) -0.4809(4) -0.4281(4) 0.0684(14) Uani 1 d . . .
H27 H -0.2322 -0.4822 -0.3367 0.082 Uiso 1 calc . . R
C28 C -0.3987(5) -0.5020(3) -0.5078(5) 0.0638(12) Uani 1 d . . .
C29 C -0.4298(4) -0.5027(4) -0.6424(5) 0.0698(14) Uani 1 d . . .
H29 H -0.5240 -0.5189 -0.6976 0.084 Uiso 1 calc . . R
C30 C -0.3248(4) -0.4799(3) -0.6973(4) 0.0593(12) Uani 1 d . . .
H30 H -0.3476 -0.4799 -0.7886 0.071 Uiso 1 calc . . R
C31 C -0.5168(6) -0.5266(5) -0.4494(7) 0.102(2) Uani 1 d . . .
H31A H -0.4705 -0.5352 -0.3560 0.152 Uiso 1 calc . . GR
H31B H -0.5643 -0.5749 -0.4909 0.152 Uiso 1 calc . . GR
H31C H -0.5904 -0.4851 -0.4643 0.152 Uiso 1 calc . . GR
C32 C -0.7045(11) -0.1764(7) -0.9705(16) 0.214(6) Uani 1 d . . .
H32A H -0.7486 -0.2041 -1.0540 0.257 Uiso 0.60 calc A 1 R
H32B H -0.7406 -0.2030 -0.9070 0.257 Uiso 0.60 calc A 1 R
H32C H -0.8009 -0.1916 -1.0337 0.257 Uiso 0.40 calc A 2 R
H32D H -0.6644 -0.2232 -0.9171 0.257 Uiso 0.40 calc A 2 R
Cl1 Cl -0.5248(3) -0.1920(3) -0.9232(6) 0.1634(18) Uani 0.60 d B 1 .
Cl2 Cl -0.7752(5) -0.0872(3) -0.9907(8) 0.190(3) Uani 0.60 d B 1 .
Cl1' Cl -0.5921(8) -0.1563(6) -1.0565(9) 0.175(3) Uani 0.40 d B 2 .
Cl2' Cl -0.7358(10) -0.1106(9) -0.8741(9) 0.212(5) Uani 0.40 d B 2 .

loop_
_atom_site_aniso_label
_atom_site_aniso_U_11
_atom_site_aniso_U_22
_atom_site_aniso_U_33
_atom_site_aniso_U_23
_atom_site_aniso_U_13
_atom_site_aniso_U_12
S1 0.0579(5) 0.0499(6) 0.0480(5) -0.0035(5) 0.0279(4) -0.0051(5)
O1 0.083(2) 0.071(2) 0.0566(17) 0.0250(16) 0.0473(15) 0.0229(17)
O2 0.0524(16) 0.068(2) 0.0642(18) 0.0087(18) 0.0121(13) 0.0118(16)
O3 0.0584(17) 0.056(2) 0.105(2) 0.007(2) 0.0379(16) 0.0101(16)
O4 0.0967(19) 0.080(2) 0.0443(14) -0.0176(18) 0.0391(14) -0.023(2)
N1 0.0461(15) 0.049(2) 0.0395(16) -0.0035(15) 0.0178(12) -0.0018(15)
C1 0.0484(18) 0.042(2) 0.0346(18) -0.0034(17) 0.0200(14) -0.0032(17)
C2 0.0437(18) 0.045(2) 0.0324(18) -0.0042(17) 0.0150(14) -0.0027(18)
C3 0.0508(19) 0.051(2) 0.0300(17) 0.0009(17) 0.0187(14) -0.001(2)
C4 0.0515(19) 0.044(2) 0.0347(18) 0.0001(18) 0.0187(15) 0.0002(18)
C5 0.058(2) 0.044(2) 0.042(2) 0.0009(18) 0.0214(16) 0.0067(19)
C6 0.058(2) 0.043(2) 0.0307(17) 0.0033(17) 0.0186(15) -0.0033(19)
C7 0.0560(19) 0.054(3) 0.0410(19) 0.007(2) 0.0229(15) 0.009(2)
C8 0.067(2) 0.064(3) 0.078(3) 0.015(3) 0.042(2) 0.018(2)
C9 0.090(3) 0.111(5) 0.049(2) 0.004(3) 0.009(2) 0.033(4)
C10 0.092(3) 0.057(3) 0.078(3) 0.014(3) 0.047(3) 0.013(3)
C11 0.054(2) 0.059(3) 0.050(2) 0.001(2) 0.0276(17) 0.010(2)
C12 0.093(3) 0.077(4) 0.051(2) -0.003(3) 0.038(2) 0.016(3)
C13 0.064(3) 0.086(4) 0.102(4) -0.005(3) 0.046(3) -0.001(3)
C14 0.073(3) 0.083(4) 0.066(3) 0.009(3) 0.034(2) 0.026(3)
C15 0.074(2) 0.038(2) 0.0348(19) 0.0011(17) 0.0255(17) -0.007(2)
C16 0.058(2) 0.047(2) 0.0401(19) 0.0079(19) 0.0234(16) -0.009(2)
C17 0.074(3) 0.073(3) 0.055(3) -0.001(3) 0.028(2) -0.021(3)
C18 0.062(3) 0.091(4) 0.068(3) 0.000(3) 0.031(2) -0.024(3)
C19 0.063(2) 0.082(4) 0.067(3) 0.004(3) 0.039(2) -0.008(3)
C20 0.059(2) 0.062(3) 0.049(2) -0.002(2) 0.0290(17) -0.004(2)
C21 0.0466(18) 0.052(2) 0.0388(19) 0.0078(19) 0.0210(15) -0.0020(19)
C22 0.055(2) 0.052(3) 0.0402(19) 0.011(2) 0.0216(17) 0.005(2)
C23 0.068(2) 0.049(3) 0.041(2) 0.011(2) 0.0287(18) 0.006(2)
C24 0.098(3) 0.057(3) 0.064(3) 0.014(3) 0.033(3) 0.020(3)
C25 0.0521(19) 0.049(2) 0.0365(18) 0.0010(18) 0.0185(15) 0.0001(19)
C26 0.064(2) 0.077(4) 0.046(2) -0.004(2) 0.0176(18) -0.019(2)
C27 0.085(3) 0.081(4) 0.047(2) -0.001(3) 0.033(2) -0.017(3)
C28 0.072(3) 0.057(3) 0.079(3) 0.007(3) 0.047(2) 0.002(2)
C29 0.051(2) 0.088(4) 0.069(3) 0.008(3) 0.018(2) -0.008(3)
C30 0.057(2) 0.075(3) 0.043(2) 0.004(2) 0.0126(17) -0.010(2)
C31 0.102(4) 0.105(5) 0.133(5) 0.018(4) 0.086(4) -0.001(4)
C32 0.144(8) 0.129(9) 0.375(18) -0.067(12) 0.094(10) -0.040(7)
Cl1 0.086(2) 0.168(4) 0.226(5) -0.056(4) 0.040(2) -0.002(2)
Cl2 0.142(3) 0.115(3) 0.286(7) 0.062(5) 0.039(4) 0.023(3)
Cl1' 0.150(5) 0.205(8) 0.212(7) -0.054(7) 0.114(5) -0.048(5)
Cl2' 0.171(6) 0.286(14) 0.196(7) -0.127(9) 0.086(6) -0.049(7)

loop_
_atom_type_symbol
_atom_type_description
_atom_type_scat_dispersion_real
_atom_type_scat_dispersion_imag
_atom_type_scat_source
C C 0.0033 0.0016 'International Tables Vol C Tables 4.2.6.8 and 6.1.1.4'
H H 0.0000 0.0000 'International Tables Vol C Tables 4.2.6.8 and 6.1.1.4'
Cl Cl 0.1484 0.1585 'International Tables Vol C Tables 4.2.6.8 and 6.1.1.4'
N N 0.0061 0.0033 'International Tables Vol C Tables 4.2.6.8 and 6.1.1.4'
O O 0.0106 0.0060 'International Tables Vol C Tables 4.2.6.8 and 6.1.1.4'
S S 0.1246 0.1234 'International Tables Vol C Tables 4.2.6.8 and 6.1.1.4'

loop_
_geom_angle_atom_site_label_1
_geom_angle_atom_site_label_2
_geom_angle_atom_site_label_3
_geom_angle
O3 S1 O4 119.5(2)
O3 S1 N1 105.51(18)
O3 S1 C25 109.04(19)
O4 S1 N1 108.6(2)
O4 S1 C25 109.34(17)
N1 S1 C25 103.61(17)
C3 O1 H1 109.5
C21 N1 S1 120.0(3)
C22 N1 S1 119.5(3)
C22 N1 C21 120.3(3)
C2 C1 H1A 118.9
C6 C1 H1A 118.9
C6 C1 C2 122.2(3)
C1 C2 C3 116.8(3)
C1 C2 C7 120.9(3)
C3 C2 C7 122.3(3)
O1 C3 C2 114.3(3)
O1 C3 C4 122.7(3)
C4 C3 C2 123.1(3)
C3 C4 C5 117.3(3)
C3 C4 C11 122.9(3)
C5 C4 C11 119.7(3)
C4 C5 H5 119.1
C4 C5 C6 121.8(4)
C6 C5 H5 119.1
C1 C6 C5 118.7(3)
C1 C6 C15 122.3(3)
C5 C6 C15 119.0(3)
C8 C7 C2 111.1(3)
C8 C7 C9 107.4(3)
C8 C7 C10 106.5(4)
C9 C7 C2 110.5(4)
C9 C7 C10 109.1(4)
C10 C7 C2 112.0(3)
C7 C8 H8A 109.5
C7 C8 H8B 109.5
C7 C8 H8C 109.5
H8A C8 H8B 109.5
H8A C8 H8C 109.5
H8B C8 H8C 109.5
C7 C9 H9A 109.5
C7 C9 H9B 109.5
C7 C9 H9C 109.5
H9A C9 H9B 109.5
H9A C9 H9C 109.5
H9B C9 H9C 109.5
C7 C10 H10A 109.5
C7 C10 H10B 109.5
C7 C10 H10C 109.5
H10A C10 H10B 109.5
H10A C10 H10C 109.5
H10B C10 H10C 109.5
C12 C11 C4 111.0(3)
C13 C11 C4 109.9(4)
C13 C11 C12 109.8(4)
C13 C11 C14 107.8(4)
C14 C11 C4 111.8(3)
C14 C11 C12 106.4(4)
C11 C12 H12A 109.5
C11 C12 H12B 109.5
C11 C12 H12C 109.5
H12A C12 H12B 109.5
H12A C12 H12C 109.5
H12B C12 H12C 109.5
C11 C13 H13A 109.5
C11 C13 H13B 109.5
C11 C13 H13C 109.5
H13A C13 H13B 109.5
H13A C13 H13C 109.5
H13B C13 H13C 109.5
C11 C14 H14A 109.5
C11 C14 H14B 109.5
C11 C14 H14C 109.5
H14A C14 H14B 109.5
H14A C14 H14C 109.5
H14B C14 H14C 109.5
C6 C15 H15 108.3
C16 C15 C6 114.2(3)
C16 C15 H15 108.3
C16 C15 C23 107.3(3)
C23 C15 C6 110.4(3)
C23 C15 H15 108.3
C17 C16 C15 123.3(4)
C21 C16 C15 119.0(3)
C21 C16 C17 117.7(3)
C16 C17 H17 119.5
C18 C17 C16 121.0(5)
C18 C17 H17 119.5
C17 C18 H18 119.6
C17 C18 C19 120.7(4)
C19 C18 H18 119.6
C18 C19 H19 119.6
C18 C19 C20 120.8(4)
C20 C19 H19 119.6
C19 C20 H20 120.7
C19 C20 C21 118.6(4)
C21 C20 H20 120.7
C16 C21 N1 117.2(3)
C20 C21 N1 121.6(4)
C20 C21 C16 121.1(3)
O2 C22 N1 120.9(4)
O2 C22 C23 124.8(4)
N1 C22 C23 114.2(3)
C22 C23 C15 116.2(4)
C24 C23 C15 125.7(5)
C24 C23 C22 118.0(4)
C23 C24 H24A 120.0
C23 C24 H24B 120.0
H24A C24 H24B 120.0
C26 C25 S1 119.9(3)
C26 C25 C30 121.2(4)
C30 C25 S1 118.8(3)
C25 C26 H26 120.5
C25 C26 C27 118.9(4)
C27 C26 H26 120.5
C26 C27 H27 119.2
C26 C27 C28 121.5(4)
C28 C27 H27 119.2
C27 C28 C31 121.3(5)
C29 C28 C27 118.1(4)
C29 C28 C31 120.6(5)
C28 C29 H29 119.3
C30 C29 C28 121.5(4)
C30 C29 H29 119.3
C25 C30 H30 120.6
C29 C30 C25 118.7(4)
C29 C30 H30 120.6
C28 C31 H31A 109.5
C28 C31 H31B 109.5
C28 C31 H31C 109.5
H31A C31 H31B 109.5
H31A C31 H31C 109.5
H31B C31 H31C 109.5
H32A C32 H32B 106.6
H32A C32 H32C 38.6
H32A C32 H32D 96.8
H32B C32 H32C 84.1
H32B C32 H32D 51.2
H32C C32 H32D 106.8
Cl1 C32 H32A 106.8
Cl1 C32 H32B 106.8
Cl1 C32 H32C 144.7
Cl1 C32 H32D 61.7
Cl1 C32 Cl1' 53.5(4)
Cl2 C32 H32A 106.8
Cl2 C32 H32B 106.8
Cl2 C32 H32C 84.2
Cl2 C32 H32D 152.3
Cl2 C32 Cl1 122.1(7)
Cl2 C32 Cl1' 93.0(9)
Cl1' C32 H32A 75.0
Cl1' C32 H32B 158.2
Cl1' C32 H32C 107.1
Cl1' C32 H32D 107.1
Cl2' C32 H32A 143.9
Cl2' C32 H32B 71.1
Cl2' C32 H32C 107.1
Cl2' C32 H32D 107.1
Cl2' C32 Cl1 108.2(8)
Cl2' C32 Cl2 45.3(5)
Cl2' C32 Cl1' 120.8(8)

loop_
_geom_bond_atom_site_label_1
_geom_bond_atom_site_label_2
_geom_bond_distance
S1 O3 1.419(3)
S1 O4 1.428(3)
S1 N1 1.697(4)
S1 C25 1.754(4)
O1 H1 0.8200
O1 C3 1.384(4)
O2 C22 1.206(4)
N1 C21 1.443(4)
N1 C22 1.402(5)
C1 H1A 0.9300
C1 C2 1.388(5)
C1 C6 1.384(5)
C2 C3 1.407(5)
C2 C7 1.538(6)
C3 C4 1.388(5)
C4 C5 1.391(5)
C4 C11 1.555(5)
C5 H5 0.9300
C5 C6 1.394(5)
C6 C15 1.539(5)
C7 C8 1.521(5)
C7 C9 1.529(6)
C7 C10 1.534(7)
C8 H8A 0.9600
C8 H8B 0.9600
C8 H8C 0.9600
C9 H9A 0.9600
C9 H9B 0.9600
C9 H9C 0.9600
C10 H10A 0.9600
C10 H10B 0.9600
C10 H10C 0.9600
C11 C12 1.539(6)
C11 C13 1.527(7)
C11 C14 1.528(7)
C12 H12A 0.9600
C12 H12B 0.9600
C12 H12C 0.9600
C13 H13A 0.9600
C13 H13B 0.9600
C13 H13C 0.9600
C14 H14A 0.9600
C14 H14B 0.9600
C14 H14C 0.9600
C15 H15 0.9800
C15 C16 1.504(5)
C15 C23 1.521(5)
C16 C17 1.400(5)
C16 C21 1.395(6)
C17 H17 0.9300
C17 C18 1.359(7)
C18 H18 0.9300
C18 C19 1.366(7)
C19 H19 0.9300
C19 C20 1.382(6)
C20 H20 0.9300
C20 C21 1.394(5)
C22 C23 1.485(6)
C23 C24 1.321(6)
C24 H24A 0.9300
C24 H24B 0.9300
C25 C26 1.366(5)
C25 C30 1.374(5)
C26 H26 0.9300
C26 C27 1.370(6)
C27 H27 0.9300
C27 C28 1.378(6)
C28 C29 1.375(6)
C28 C31 1.515(6)
C29 H29 0.9300
C29 C30 1.374(6)
C30 H30 0.9300
C31 H31A 0.9600
C31 H31B 0.9600
C31 H31C 0.9600
C32 H32A 0.9700
C32 H32B 0.9700
C32 H32C 0.9700
C32 H32D 0.9700
C32 Cl1 1.627(10)
C32 Cl2 1.623(13)
C32 Cl1' 1.666(14)
C32 Cl2' 1.608(14)

loop_
_geom_torsion_atom_site_label_1
_geom_torsion_atom_site_label_2
_geom_torsion_atom_site_label_3
_geom_torsion_atom_site_label_4
_geom_torsion
S1 N1 C21 C16 -150.1(3)
S1 N1 C21 C20 32.8(5)
S1 N1 C22 O2 -15.5(5)
S1 N1 C22 C23 163.8(3)
S1 C25 C26 C27 -178.0(4)
S1 C25 C30 C29 177.9(4)
O1 C3 C4 C5 -179.0(4)
O1 C3 C4 C11 -0.1(6)
O2 C22 C23 C15 156.1(4)
O2 C22 C23 C24 -21.2(6)
O3 S1 N1 C21 28.6(3)
O3 S1 N1 C22 -156.7(3)
O3 S1 C25 C26 49.0(5)
O3 S1 C25 C30 -127.6(4)
O4 S1 N1 C21 -100.6(3)
O4 S1 N1 C22 74.0(3)
O4 S1 C25 C26 -178.7(4)
O4 S1 C25 C30 4.7(5)
N1 S1 C25 C26 -63.0(4)
N1 S1 C25 C30 120.4(4)
N1 C22 C23 C15 -23.2(4)
N1 C22 C23 C24 159.5(4)
C1 C2 C3 O1 -179.9(3)
C1 C2 C3 C4 0.1(5)
C1 C2 C7 C8 -2.4(5)
C1 C2 C7 C9 116.7(4)
C1 C2 C7 C10 -121.4(4)
C1 C6 C15 C16 4.7(5)
C1 C6 C15 C23 125.7(4)
C2 C1 C6 C5 0.7(5)
C2 C1 C6 C15 -179.2(3)
C2 C3 C4 C5 1.0(5)
C2 C3 C4 C11 179.9(4)
C3 C2 C7 C8 177.6(4)
C3 C2 C7 C9 -63.3(5)
C3 C2 C7 C10 58.6(5)
C3 C4 C5 C6 -1.3(6)
C3 C4 C11 C12 57.9(6)
C3 C4 C11 C13 -63.7(5)
C3 C4 C11 C14 176.6(4)
C4 C5 C6 C1 0.5(6)
C4 C5 C6 C15 -179.6(4)
C5 C4 C11 C12 -123.2(4)
C5 C4 C11 C13 115.2(4)
C5 C4 C11 C14 -4.6(5)
C5 C6 C15 C16 -175.2(3)
C5 C6 C15 C23 -54.2(5)
C6 C1 C2 C3 -1.0(5)
C6 C1 C2 C7 179.0(3)
C6 C15 C16 C17 -98.0(5)
C6 C15 C16 C21 84.1(4)
C6 C15 C23 C22 -73.6(4)
C6 C15 C23 C24 103.5(5)
C7 C2 C3 O1 0.1(5)
C7 C2 C3 C4 -179.9(4)
C11 C4 C5 C6 179.8(3)
C15 C16 C17 C18 -177.3(4)
C15 C16 C21 N1 -1.5(5)
C15 C16 C21 C20 175.6(4)
C16 C15 C23 C22 51.4(4)
C16 C15 C23 C24 -131.5(4)
C16 C17 C18 C19 1.4(8)
C17 C16 C21 N1 -179.5(4)
C17 C16 C21 C20 -2.4(6)
C17 C18 C19 C20 -1.6(8)
C18 C19 C20 C21 -0.1(7)
C19 C20 C21 N1 179.2(4)
C19 C20 C21 C16 2.2(6)
C21 N1 C22 O2 159.2(3)
C21 N1 C22 C23 -21.5(5)
C21 C16 C17 C18 0.6(6)
C22 N1 C21 C16 35.3(5)
C22 N1 C21 C20 -141.8(4)
C23 C15 C16 C17 139.3(4)
C23 C15 C16 C21 -38.6(5)
C25 S1 N1 C21 143.2(3)
C25 S1 N1 C22 -42.2(3)
C25 C26 C27 C28 -0.4(8)
C26 C25 C30 C29 1.4(8)
C26 C27 C28 C29 2.5(8)
C26 C27 C28 C31 -179.5(6)
C27 C28 C29 C30 -2.7(8)
C28 C29 C30 C25 0.8(8)
C30 C25 C26 C27 -1.5(8)
C31 C28 C29 C30 179.3(6)
